data_9016235
loop_
_publ_author_name
'Topa, D.'
'Makovicky, E.'

_publ_section_title
;
 The crystal chemistry of cosalite based on new electron-microprobe data and
 single-crystal determination of the structure
 Note: Sample 3
;
_journal_name_full 'The Canadian Mineralogist'
_journal_page_first 1081
_journal_page_last 1107
_journal_paper_doi 10.3749/canmin.48.5.1081
_journal_volume 48
_journal_year 2010
_chemical_compound_source 'Altenberg, Hobe Tauern Window, Lungau, Austria'
_chemical_formula_sum 'Ag0.331 Bi3.875 Cu0.203 Pb3.32 S10 Sb0.447'
_chemical_name_mineral Cosalite
_space_group_IT_number 62
_symmetry_space_group_name_Hall '-P 2ac 2n'
_symmetry_space_group_name_H-M 'P n m a'
_cell_angle_alpha 90
_cell_angle_beta 90
_cell_angle_gamma 90
_cell_length_a 23.652
_cell_length_b 4.0539
_cell_length_c 19.095
_cell_formula_units_Z 4
_cell_volume 1830.883
_database_code_amcsd 0017818
_exptl_crystal_density_diffrn 6.971
_cod_original_formula_sum 'Bi3.875 Sb.447 Pb3.32 Ag.331 Cu.203 S10'
_cod_database_code 9016235

loop_
_space_group_symop_operation_xyz
x,y,z
x,1/2-y,z
-x,1/2+y,-z
1/2-x,1/2+y,1/2+z
1/2+x,1/2-y,1/2-z
1/2+x,y,1/2-z
1/2-x,-y,1/2+z
-x,-y,-z

loop_
_atom_site_aniso_label
_atom_site_aniso_U_11
_atom_site_aniso_U_22
_atom_site_aniso_U_33
_atom_site_aniso_U_12
_atom_site_aniso_U_13
_atom_site_aniso_U_23
Bi1 0.02590 0.02890 0.01920 0.00000 -0.00100 0.00000
Bi2 0.02360 0.02840 0.02010 0.00000 -0.00020 0.00000
Sb2 0.02360 0.02850 0.02010 0.00000 -0.00020 0.00000
PbMe3 0.02940 0.02970 0.02520 0.00000 -0.00160 0.00000
Bi4 0.02530 0.02710 0.01890 0.00000 0.00050 0.00000
Sb4 0.02530 0.02710 0.01890 0.00000 0.00050 0.00000
PbMe1 0.02860 0.03300 0.02440 0.00000 0.00110 0.00000
BiMe1 0.02860 0.03300 0.02440 0.00000 0.00110 0.00000
Ag1 0.02700 0.03310 0.02440 0.00000 0.00110 0.00000
BiMe2 0.03150 0.03560 0.03180 0.00000 -0.00350 0.00000
Pb3 0.03660 0.03180 0.03660 0.00000 -0.00140 0.00000
Pb4 0.04130 0.03450 0.02790 0.00000 0.00100 0.00000
Ag2 0.04200 0.03900 0.04700 0.00000 0.01700 0.00000
Cu2 0.05300 0.05000 0.09000 0.00000 -0.00700 0.00000
S1 0.03200 0.03100 0.01700 0.00000 0.00300 0.00000
S2 0.02600 0.03200 0.02100 0.00000 -0.00300 0.00000
S3 0.03400 0.03500 0.03200 0.00000 0.00700 0.00000
S4 0.02800 0.04600 0.01700 0.00000 -0.00500 0.00000
S5 0.02200 0.02500 0.02400 0.00000 -0.00300 0.00000
S6 0.02100 0.03600 0.02100 0.00000 -0.00100 0.00000
S7 0.02900 0.03200 0.02100 0.00000 0.00100 0.00000
S8 0.02900 0.03100 0.01200 0.00000 0.00100 0.00000
S9 0.02300 0.02300 0.01500 0.00000 -0.00100 0.00000
S10 0.03000 0.03400 0.02500 0.00000 0.00600 0.00000

loop_
_atom_site_label
_atom_site_fract_x
_atom_site_fract_y
_atom_site_fract_z
_atom_site_occupancy
_atom_site_U_iso_or_equiv
Bi1 0.15300 0.75000 0.98546 1.00000 0.02460
Bi2 0.30155 0.75000 0.09556 0.72000 0.02400
Sb2 0.30155 0.75000 0.09556 0.28000 0.02400
PbMe3 0.01034 0.25000 0.09519 1.00000 0.02810
Bi4 0.17259 0.25000 0.18970 0.83300 0.02370
Sb4 0.17259 0.25000 0.18970 0.16700 0.02370
PbMe1 0.04200 0.75000 0.27776 0.32000 0.02870
BiMe1 0.04200 0.75000 0.27776 0.48800 0.02870
Ag1 0.04200 0.75000 0.27776 0.19200 0.02870
BiMe2 0.43385 0.25000 0.03752 0.83400 0.03300
Pb3 0.20675 0.75000 0.38825 1.00000 0.03500
Pb4 0.37231 0.75000 0.29367 1.00000 0.03460
Ag2 0.42000 0.25000 0.97390 0.13900 0.04300
Cu2 0.45100 0.25000 0.11500 0.20300 0.06400
S1 0.14110 0.25000 0.47990 1.00000 0.02670
S2 0.22720 0.25000 0.03040 1.00000 0.02610
S3 0.99930 0.75000 0.41100 1.00000 0.03400
S4 0.36250 0.25000 0.15450 1.00000 0.03100
S5 0.46640 0.25000 0.27890 1.00000 0.02360
S6 0.23860 0.75000 0.23170 1.00000 0.02610
S7 0.08740 0.75000 0.13270 1.00000 0.02760
S8 0.12390 0.25000 0.30980 1.00000 0.02390
S9 0.29810 0.25000 0.36340 1.00000 0.02050
S10 0.42200 0.75000 0.43550 1.00000 0.03000

loop_
_cod_related_entry_id
_cod_related_entry_database
_cod_related_entry_code
1 AMCSD 0017818
